data_1556761
loop_
_publ_author_name
'Kaur, Ramanpreet'
'Gautam, Raj'
'Cherukuvada, Suryanarayan'
'Guru Row, Tayur N.'

_publ_section_title
;
 Do carboximide-carboxylic acid combinations form co-crystals? The role of
 hydroxyl substitution on the formation of co-crystals and eutectics.
;
_journal_issue 'Pt 3'
_journal_name_full IUCrJ
_journal_page_first 341
_journal_page_last 351
_journal_paper_doi 10.1107/S2052252515002651
_journal_volume 2
_journal_year 2015
_chemical_compound_source 'see text'
_chemical_formula_moiety 'C7 H6 O4, C4 H5 N O2'
_chemical_formula_sum 'C11 H11 N O6'
_chemical_formula_weight 253.21
_space_group_IT_number 2
_space_group_name_Hall '-P 1'
_space_group_name_H-M_alt 'P -1'
_symmetry_cell_setting triclinic
_symmetry_Int_Tables_number 2
_symmetry_space_group_name_Hall '-P 1'
_symmetry_space_group_name_H-M 'P -1'
_atom_sites_solution_hydrogens mixed
_cell_angle_alpha 74.468(9)
_cell_angle_beta 85.298(8)
_cell_angle_gamma 73.28(1)
_cell_formula_units_Z 2
_cell_length_a 6.7358(8)
_cell_length_b 6.9119(8)
_cell_length_c 12.3937(9)
_cell_measurement_reflns_used 2754
_cell_measurement_temperature 100(2)
_cell_measurement_theta_max 29.8220
_cell_measurement_theta_min 3.4100
_cell_volume 532.43(10)
_computing_cell_refinement
;
CrysAlisPro, Agilent Technologies,
Version 1.171.37.31 (release 14-01-2014 CrysAlis171 .NET)
(compiled Jan 14 2014,18:38:05)
;
_computing_data_collection
;
CrysAlisPro, Agilent Technologies,
Version 1.171.37.31 (release 14-01-2014 CrysAlis171 .NET)
(compiled Jan 14 2014,18:38:05)
;
_computing_data_reduction
;
CrysAlisPro, Agilent Technologies,
Version 1.171.37.31 (release 14-01-2014 CrysAlis171 .NET)
(compiled Jan 14 2014,18:38:05)
;
_computing_publication_material 'PLATON (Spek, 2003)'
_diffrn_ambient_temperature 100(2)
_diffrn_measured_fraction_theta_full 0.998
_diffrn_measured_fraction_theta_max 0.999
_diffrn_measurement_device 'four-circle diffractometer'
_diffrn_measurement_device_type 'Xcalibur, Eos, Nova'
_diffrn_radiation_monochromator mirror
_diffrn_radiation_probe x-ray
_diffrn_radiation_type MoK\a
_diffrn_radiation_wavelength 0.71073
_diffrn_reflns_av_R_equivalents 0.0259
_diffrn_reflns_av_unetI/netI 0.0332
_diffrn_reflns_Laue_measured_fraction_full 0.998
_diffrn_reflns_Laue_measured_fraction_max 0.999
_diffrn_reflns_limit_h_max 8
_diffrn_reflns_limit_h_min -8
_diffrn_reflns_limit_k_max 6
_diffrn_reflns_limit_k_min -8
_diffrn_reflns_limit_l_max 13
_diffrn_reflns_limit_l_min -14
_diffrn_reflns_number 4016
_diffrn_reflns_point_group_measured_fraction_full 0.998
_diffrn_reflns_point_group_measured_fraction_max 0.999
_diffrn_reflns_reduction_process
;
;
_diffrn_reflns_theta_full 25.242
_diffrn_reflns_theta_max 24.997
_diffrn_reflns_theta_min 3.158
_exptl_absorpt_coefficient_mu 0.131
_exptl_absorpt_correction_T_max 1.00000
_exptl_absorpt_correction_T_min 0.75468
_exptl_absorpt_correction_type multi-scan
_exptl_absorpt_process_details
;
CrysAlisPro, Agilent Technologies,
Version 1.171.37.31 (release 14-01-2014 CrysAlis171 .NET)
(compiled Jan 14 2014,18:38:05)
Empirical absorption correction using spherical harmonics,
 implemented in SCALE3 ABSPACK scaling algorithm.
;
_exptl_crystal_colour colourless
_exptl_crystal_density_diffrn 1.579
_exptl_crystal_density_method 'Not Measured'
_exptl_crystal_description block
_exptl_crystal_F_000 264
_exptl_crystal_size_max 0.350
_exptl_crystal_size_mid 0.286
_exptl_crystal_size_min 0.100
_refine_diff_density_max 0.545
_refine_diff_density_min -0.370
_refine_diff_density_rms 0.074
_refine_ls_extinction_method none
_refine_ls_goodness_of_fit_ref 1.256
_refine_ls_hydrogen_treatment mixed
_refine_ls_matrix_type full
_refine_ls_number_parameters 179
_refine_ls_number_reflns 1861
_refine_ls_number_restraints 0
_refine_ls_restrained_S_all 1.256
_refine_ls_R_factor_all 0.0579
_refine_ls_R_factor_gt 0.0539
_refine_ls_shift/su_max 0.000
_refine_ls_shift/su_mean 0.000
_refine_ls_structure_factor_coef Fsqd
_refine_ls_weighting_details
;
 w=1/[\s^2^(Fo^2^)+(0.0365P)^2^+1.0119P]
 where P=(Fo^2^+2Fc^2^)/3
;
_refine_ls_weighting_scheme calc
_refine_ls_wR_factor_gt 0.1454
_refine_ls_wR_factor_ref 0.1472
_reflns_number_gt 1690
_reflns_number_total 1861
_reflns_threshold_expression 'I > 2\s(I)'
_cod_data_source_file bi5039.cif
_cod_data_source_block SM-24DHBA
_cod_depositor_comments
;
The following automatic conversions were performed:

data item '_symmetry_cell_setting' value 'Triclinic' was changed to
'triclinic' in accordance with the
/home/saulius/struct/COD-crude-data/automatic-downloads/DataCite-retrospective/IUCr/depositions/lib/dictionaries/cif_core.dic
dictionary named 'cif_core.dic' version 2.4.2 last updated on
2011-04-26.

Automatic conversion script
Id: cif_fix_values 7556 2019-12-06 15:28:31Z antanas 
;
_cod_database_code 1556761
_publcif_datablock.id {7f25c736-1ee1-4b65-ba1d-0ff73615c4eb}

loop_
_symmetry_equiv_pos_site_id
_symmetry_equiv_pos_as_xyz
1 x,y,z
2 -x,-y,-z

loop_
_atom_site_label
_atom_site_type_symbol
_atom_site_fract_x
_atom_site_fract_y
_atom_site_fract_z
_atom_site_U_iso_or_equiv
_atom_site_adp_type
_atom_site_occupancy
_atom_site_site_symmetry_order
_atom_site_calc_flag
_atom_site_refinement_flags_posn
_atom_site_refinement_flags_adp
C1 C 0.4868(4) 0.3357(4) 0.9082(2) 0.0164(6) Uani 1 1 d . .
C2 C 0.4839(4) 0.4529(4) 0.7903(2) 0.0158(6) Uani 1 1 d . .
C7 C 0.6636(4) 0.5087(4) 0.7433(2) 0.0156(6) Uani 1 1 d . .
C6 C 0.6622(4) 0.6255(4) 0.6330(2) 0.0164(6) Uani 1 1 d . .
H6 H 0.7806 0.6627 0.6018 0.020 Uiso 1 1 calc R U
C5 C 0.4856(4) 0.6862(4) 0.5699(2) 0.0154(6) Uani 1 1 d . .
C4 C 0.3066(4) 0.6303(4) 0.6141(2) 0.0164(6) Uani 1 1 d . .
H4 H 0.1888 0.6708 0.5703 0.020 Uiso 1 1 calc R U
C3 C 0.3067(4) 0.5146(4) 0.7231(2) 0.0151(6) Uani 1 1 d . .
H7 H 0.1880 0.4766 0.7529 0.018 Uiso 1 1 calc R U
C8 C 0.1714(4) 0.0580(4) 0.1998(2) 0.0157(6) Uani 1 1 d . .
C9 C -0.0237(4) 0.1237(4) 0.1334(2) 0.0180(6) Uani 1 1 d . .
H9A H 0.0015 0.0761 0.0654 0.022 Uiso 1 1 calc R U
H9B H -0.0794 0.2745 0.1137 0.022 Uiso 1 1 calc R U
C10 C -0.1733(4) 0.0187(4) 0.2119(2) 0.0190(6) Uani 1 1 d . .
H10A H -0.3033 0.1205 0.2199 0.023 Uiso 1 1 calc R U
H10B H -0.2012 -0.0889 0.1837 0.023 Uiso 1 1 calc R U
C11 C -0.0603(4) -0.0744(4) 0.3217(2) 0.0175(6) Uani 1 1 d . .
N1 N 0.1352(4) -0.0449(4) 0.3068(2) 0.0166(5) Uani 1 1 d . .
O1 O 0.6438(3) 0.2770(3) 0.96707(16) 0.0209(5) Uani 1 1 d . .
O2 O 0.3116(3) 0.2956(3) 0.94891(16) 0.0213(5) Uani 1 1 d D .
O4 O 0.8403(3) 0.4514(3) 0.80187(16) 0.0204(5) Uani 1 1 d D .
O3 O 0.4780(3) 0.8045(3) 0.46181(16) 0.0191(5) Uani 1 1 d . .
O5 O 0.3385(3) 0.0884(3) 0.16640(16) 0.0194(5) Uani 1 1 d . .
O6 O -0.1252(3) -0.1641(3) 0.41058(17) 0.0242(5) Uani 1 1 d . .
H1N H 0.224(6) -0.086(5) 0.355(3) 0.020(9) Uiso 1 1 d . .
H2O H 0.318(7) 0.227(6) 1.0147(14) 0.058(14) Uiso 1 1 d D .
H4O H 0.811(8) 0.394(7) 0.8659(17) 0.070(16) Uiso 1 1 d D .
H3O H 0.618(6) 0.815(6) 0.442(3) 0.035(10) Uiso 1 1 d . .

loop_
_atom_site_aniso_label
_atom_site_aniso_U_11
_atom_site_aniso_U_22
_atom_site_aniso_U_33
_atom_site_aniso_U_23
_atom_site_aniso_U_13
_atom_site_aniso_U_12
C1 0.0180(14) 0.0158(13) 0.0144(13) -0.0009(10) -0.0023(11) -0.0051(11)
C2 0.0205(14) 0.0132(12) 0.0132(13) -0.0018(10) 0.0018(11) -0.0060(11)
C7 0.0161(13) 0.0157(13) 0.0145(13) -0.0006(10) -0.0015(10) -0.0062(10)
C6 0.0175(13) 0.0164(13) 0.0149(13) -0.0002(10) 0.0046(11) -0.0090(11)
C5 0.0239(14) 0.0113(12) 0.0101(12) -0.0008(10) -0.0003(11) -0.0054(11)
C4 0.0182(14) 0.0174(13) 0.0128(13) -0.0015(10) -0.0012(11) -0.0053(11)
C3 0.0190(14) 0.0148(12) 0.0119(13) -0.0013(10) 0.0019(10) -0.0081(10)
C8 0.0199(14) 0.0136(12) 0.0134(13) -0.0022(10) 0.0028(11) -0.0060(11)
C9 0.0187(14) 0.0195(14) 0.0148(13) -0.0023(11) -0.0024(11) -0.0048(11)
C10 0.0192(14) 0.0172(13) 0.0200(14) -0.0021(11) -0.0018(11) -0.0063(11)
C11 0.0202(14) 0.0148(13) 0.0158(14) -0.0005(10) -0.0023(11) -0.0050(11)
N1 0.0167(12) 0.0186(12) 0.0118(12) 0.0025(9) -0.0011(10) -0.0063(9)
O1 0.0188(10) 0.0248(11) 0.0155(10) 0.0031(8) -0.0031(8) -0.0072(8)
O2 0.0217(11) 0.0271(11) 0.0124(10) 0.0034(8) -0.0002(8) -0.0103(9)
O4 0.0156(10) 0.0276(11) 0.0140(10) 0.0042(8) -0.0030(8) -0.0080(8)
O3 0.0220(11) 0.0210(10) 0.0125(9) 0.0029(8) -0.0005(8) -0.0097(8)
O5 0.0196(10) 0.0234(10) 0.0148(10) 0.0009(8) -0.0011(8) -0.0103(8)
O6 0.0254(11) 0.0270(11) 0.0165(10) 0.0054(8) 0.0027(8) -0.0126(9)

loop_
_atom_type_symbol
_atom_type_description
_atom_type_scat_dispersion_real
_atom_type_scat_dispersion_imag
_atom_type_scat_source
O O 0.0106 0.0060 'International Tables Vol C Tables 4.2.6.8 and 6.1.1.4'
N N 0.0061 0.0033 'International Tables Vol C Tables 4.2.6.8 and 6.1.1.4'
H H 0.0000 0.0000 'International Tables Vol C Tables 4.2.6.8 and 6.1.1.4'
C C 0.0033 0.0016 'International Tables Vol C Tables 4.2.6.8 and 6.1.1.4'

loop_
_geom_angle_atom_site_label_1
_geom_angle_atom_site_label_2
_geom_angle_atom_site_label_3
_geom_angle
O1 C1 O2 121.3(2)
O1 C1 C2 122.5(3)
O2 C1 C2 116.1(2)
C3 C2 C7 118.9(2)
C3 C2 C1 122.3(2)
C7 C2 C1 118.8(2)
O4 C7 C6 118.0(2)
O4 C7 C2 122.2(2)
C6 C7 C2 119.9(2)
C5 C6 C7 119.9(2)
O3 C5 C6 121.4(2)
O3 C5 C4 117.4(2)
C6 C5 C4 121.3(2)
C3 C4 C5 119.2(3)
C4 C3 C2 120.9(2)
O5 C8 N1 124.0(3)
O5 C8 C9 127.0(2)
N1 C8 C9 109.0(2)
C8 C9 C10 104.5(2)
C11 C10 C9 104.2(2)
O6 C11 N1 124.2(3)
O6 C11 C10 127.2(3)
N1 C11 C10 108.6(2)
C8 N1 C11 113.1(2)

loop_
_geom_bond_atom_site_label_1
_geom_bond_atom_site_label_2
_geom_bond_distance
C1 O1 1.239(3)
C1 O2 1.319(3)
C1 C2 1.468(4)
C2 C3 1.407(4)
C2 C7 1.409(4)
C7 O4 1.348(3)
C7 C6 1.388(4)
C6 C5 1.376(4)
C5 O3 1.366(3)
C5 C4 1.397(4)
C4 C3 1.373(4)
C8 O5 1.223(3)
C8 N1 1.366(3)
C8 C9 1.498(4)
C9 C10 1.539(4)
C10 C11 1.505(4)
C11 O6 1.224(3)
C11 N1 1.380(4)

loop_
_geom_torsion_atom_site_label_1
_geom_torsion_atom_site_label_2
_geom_torsion_atom_site_label_3
_geom_torsion_atom_site_label_4
_geom_torsion
O1 C1 C2 C3 178.4(3)
O2 C1 C2 C3 -1.7(4)
O1 C1 C2 C7 -2.8(4)
O2 C1 C2 C7 177.2(2)
C3 C2 C7 O4 -178.6(2)
C1 C2 C7 O4 2.5(4)
C3 C2 C7 C6 1.0(4)
C1 C2 C7 C6 -177.9(2)
O4 C7 C6 C5 179.6(2)
C2 C7 C6 C5 0.0(4)
C7 C6 C5 O3 178.8(2)
C7 C6 C5 C4 -0.9(4)
O3 C5 C4 C3 -178.8(2)
C6 C5 C4 C3 0.8(4)
C5 C4 C3 C2 0.2(4)
C7 C2 C3 C4 -1.0(4)
C1 C2 C3 C4 177.8(2)
O5 C8 C9 C10 172.3(3)
N1 C8 C9 C10 -7.6(3)
C8 C9 C10 C11 7.3(3)
C9 C10 C11 O6 175.9(3)
C9 C10 C11 N1 -4.8(3)
O5 C8 N1 C11 -175.0(3)
C9 C8 N1 C11 4.9(3)
O6 C11 N1 C8 179.5(3)
C10 C11 N1 C8 0.1(3)
